data_7124107
loop_
_publ_author_name
'Yao, Kezi'
'Bertran, Arnau'
'Howarth, Alison'
'Goicoechea, Jose M.'
'Hare, Samuel M.'
'Rees, Nicholas H.'
'Foroozandeh, Mohammadali'
'Bowen, Alice M.'
'Farrer, Nicola J.'

_publ_section_title
;
 A visible-light photoactivatable di-nuclear PtIV triazolato azido complex
;
_journal_name_full 'Chemical Communications'
_journal_paper_doi 10.1039/C9CC05310G
_journal_year 2019
_chemical_formula_moiety 'C36 H35 N16 O4 Pt2, 3(C2 H3 N)'
_chemical_formula_sum 'C42 H41 N19 O4 Pt2'
_chemical_formula_weight 1266.12
_chemical_name_systematic
;
 [{trans-Pt(N3)(OH)2(Py)2}2(N3C16H8)
;
_chemical_properties_physical Light-sensitive
_space_group_crystal_system monoclinic
_space_group_IT_number 14
_space_group_name_Hall '-P 2ybc'
_space_group_name_H-M_alt 'P 1 21/c 1'
_symmetry_space_group_name_Hall '-P 2ybc'
_symmetry_space_group_name_H-M 'P 1 21/c 1'
_atom_sites_solution_hydrogens geom
_audit_creation_method SHELXL-2018/1
_audit_update_record
;
2018-12-14 deposited with the CCDC.    2019-09-02 downloaded from the CCDC.
;
_cell_angle_alpha 90
_cell_angle_beta 90.3440(10)
_cell_angle_gamma 90
_cell_formula_units_Z 4
_cell_length_a 13.23900(10)
_cell_length_b 16.72960(10)
_cell_length_c 20.55360(10)
_cell_measurement_reflns_used 22091
_cell_measurement_temperature 150(2)
_cell_measurement_theta_max 76.0250
_cell_measurement_theta_min 3.9490
_cell_volume 4552.19(5)
_computing_cell_refinement 'CrysAlisPro 1.171.39.46 (Rigaku OD, 2018)'
_computing_data_collection 'CrysAlisPro 1.171.39.46 (Rigaku OD, 2018)'
_computing_data_reduction 'CrysAlisPro 1.171.39.46 (Rigaku OD, 2018)'
_computing_structure_refinement 'SHELXL-2018/1 (Sheldrick, 2018)'
_computing_structure_solution 'SUPERFLIP (Palatinus and Chapius, 2007)'
_diffrn_ambient_temperature 150(2)
_diffrn_detector_area_resol_mean 10.4102
_diffrn_measured_fraction_theta_full 1.000
_diffrn_measured_fraction_theta_max 0.993
_diffrn_measurement_device_type 'SuperNova, Dual, Cu at zero, Atlas'
_diffrn_measurement_method '\w scans'
_diffrn_radiation_monochromator mirror
_diffrn_radiation_source 'SuperNova (Cu) X-ray Source'
_diffrn_radiation_type CuK\a
_diffrn_radiation_wavelength 1.54184
_diffrn_reflns_av_R_equivalents 0.0280
_diffrn_reflns_av_unetI/netI 0.0227
_diffrn_reflns_Laue_measured_fraction_full 1.000
_diffrn_reflns_Laue_measured_fraction_max 0.993
_diffrn_reflns_limit_h_max 16
_diffrn_reflns_limit_h_min -16
_diffrn_reflns_limit_k_max 11
_diffrn_reflns_limit_k_min -20
_diffrn_reflns_limit_l_max 25
_diffrn_reflns_limit_l_min -25
_diffrn_reflns_number 37582
_diffrn_reflns_point_group_measured_fraction_full 1.000
_diffrn_reflns_point_group_measured_fraction_max 0.993
_diffrn_reflns_theta_full 67.684
_diffrn_reflns_theta_max 76.136
_diffrn_reflns_theta_min 4.259
_exptl_absorpt_coefficient_mu 11.872
_exptl_absorpt_correction_T_max 1.00000
_exptl_absorpt_correction_T_min 0.61009
_exptl_absorpt_correction_type multi-scan
_exptl_absorpt_process_details
;
CrysAlisPro 1.171.39.46 (Rigaku Oxford Diffraction, 2018)
Empirical absorption correction using spherical harmonics,
 implemented in SCALE3 ABSPACK scaling algorithm.
;
_exptl_crystal_colour colourless
_exptl_crystal_density_diffrn 1.847
_exptl_crystal_description block
_exptl_crystal_F_000 2456
_exptl_crystal_recrystallization_method 'Re-crystallisation from solvent: MeCN'
_exptl_crystal_size_max 0.080
_exptl_crystal_size_mid 0.080
_exptl_crystal_size_min 0.040
_refine_diff_density_max 2.085
_refine_diff_density_min -0.925
_refine_diff_density_rms 0.109
_refine_ls_extinction_method none
_refine_ls_goodness_of_fit_ref 1.130
_refine_ls_hydrogen_treatment constr
_refine_ls_matrix_type full
_refine_ls_number_parameters 622
_refine_ls_number_reflns 9459
_refine_ls_number_restraints 9
_refine_ls_restrained_S_all 1.129
_refine_ls_R_factor_all 0.0260
_refine_ls_R_factor_gt 0.0244
_refine_ls_shift/su_max 0.003
_refine_ls_shift/su_mean 0.000
_refine_ls_structure_factor_coef Fsqd
_refine_ls_weighting_details 'w=1/[\s^2^(Fo^2^)+(0.0356P)^2^+2.8073P] where P=(Fo^2^+2Fc^2^)/3'
_refine_ls_weighting_scheme calc
_refine_ls_wR_factor_gt 0.0614
_refine_ls_wR_factor_ref 0.0626
_reflns_Friedel_coverage 0.000
_reflns_number_gt 9017
_reflns_number_total 9459
_reflns_threshold_expression 'I > 2\s(I)'
_cod_data_source_file c9cc05310g2.cif
_cod_data_source_block shelx
_cod_original_cell_volume 4552.20(5)
_cod_database_code 7124107
_shelx_shelxl_version_number 2018/1
_shelx_space_group_comment
;
The symmetry employed for this shelxl refinement is uniquely defined
by the following loop, which should always be used as a source of
symmetry information in preference to the above space-group names.
They are only intended as comments.
;
_shelx_estimated_absorpt_t_min 0.450
_shelx_estimated_absorpt_t_max 0.648

loop_
_space_group_symop_operation_xyz
'x, y, z'
'-x, y+1/2, -z+1/2'
'-x, -y, -z'
'x, -y-1/2, z-1/2'

loop_
_atom_site_label
_atom_site_type_symbol
_atom_site_fract_x
_atom_site_fract_y
_atom_site_fract_z
_atom_site_U_iso_or_equiv
_atom_site_adp_type
_atom_site_occupancy
_atom_site_site_symmetry_order
_atom_site_calc_flag
_atom_site_refinement_flags_posn
_atom_site_refinement_flags_adp
_atom_site_refinement_flags_occupancy
_atom_site_disorder_assembly
_atom_site_disorder_group
Pt1 Pt 0.73905(2) 0.91452(2) 0.14055(2) 0.01956(4) Uani 1 1 d . . . . .
Pt2 Pt 0.81389(2) 0.46032(2) 0.19300(2) 0.01705(4) Uani 1 1 d . . . . .
N1 N 0.94344(18) 0.76020(14) 0.22064(12) 0.0197(5) Uani 1 1 d . . . . .
N2 N 0.90854(18) 0.81794(15) 0.18285(13) 0.0212(5) Uani 1 1 d . . . . .
N3 N 0.81466(17) 0.83728(14) 0.20181(12) 0.0181(4) Uani 1 1 d . . . . .
N4 N 0.71935(18) 0.55007(14) 0.22308(13) 0.0192(5) Uani 1 1 d . . . . .
N5 N 0.63360(19) 0.56161(16) 0.18879(14) 0.0240(5) Uani 1 1 d . . . . .
N6 N 0.58834(19) 0.62636(16) 0.20998(14) 0.0241(5) Uani 1 1 d . . . . .
N7 N 0.6687(2) 0.99020(19) 0.07693(15) 0.0324(6) Uani 1 1 d . . . . .
N8 N 0.7262(2) 1.02824(16) 0.04275(14) 0.0268(6) Uani 1 1 d . . . . .
N9 N 0.7737(3) 1.0666(2) 0.00801(17) 0.0389(7) Uani 1 1 d . . . . .
N10 N 0.74931(19) 1.00661(15) 0.20447(14) 0.0233(5) Uani 1 1 d . . . . .
N11 N 0.7262(2) 0.82284(16) 0.07664(13) 0.0244(5) Uani 1 1 d . . . . .
N12 N 0.9022(2) 0.36850(15) 0.16112(14) 0.0241(5) Uani 1 1 d . . . . .
N13 N 0.9913(2) 0.38593(15) 0.15608(13) 0.0237(5) Uani 1 1 d . . . . .
N14 N 1.0760(2) 0.39651(19) 0.14956(16) 0.0324(6) Uani 1 1 d . . . . .
N15 N 0.8586(2) 0.52779(15) 0.11662(13) 0.0223(5) Uani 1 1 d . . . . .
N16 N 0.77054(19) 0.39343(14) 0.27060(12) 0.0193(5) Uani 1 1 d . . . . .
O1 O 0.59740(16) 0.88913(14) 0.17041(11) 0.0250(4) Uani 1 1 d . . . . .
H1 H 0.597384 0.882789 0.210947 0.037 Uiso 1 1 calc R U . . .
O2 O 0.87071(17) 0.94740(14) 0.10131(12) 0.0277(5) Uani 1 1 d . . . . .
H2 H 0.915658 0.914260 0.111704 0.042 Uiso 1 1 calc R U . . .
O3 O 0.70108(16) 0.41369(13) 0.13957(12) 0.0247(4) Uani 1 1 d . . . . .
H3 H 0.658165 0.449349 0.131422 0.037 Uiso 1 1 calc R U . . .
O4 O 0.93782(15) 0.49961(13) 0.23952(10) 0.0219(4) Uani 1 1 d . . . . .
H4 H 0.922132 0.515387 0.276917 0.033 Uiso 1 1 calc R U . . .
C1 C 0.6225(2) 0.73446(17) 0.29034(14) 0.0200(5) Uani 1 1 d . . . . .
C2 C 0.6464(2) 0.65821(17) 0.25819(15) 0.0199(5) Uani 1 1 d . . . . .
C3 C 0.7294(2) 0.60989(16) 0.26805(14) 0.0175(5) Uani 1 1 d . . . . .
C4 C 0.8124(2) 0.61523(16) 0.31637(14) 0.0178(5) Uani 1 1 d . . . . .
C5 C 0.8826(2) 0.67818(16) 0.31241(14) 0.0180(5) Uani 1 1 d . . . . .
C6 C 0.8699(2) 0.74156(16) 0.26341(14) 0.0176(5) Uani 1 1 d . . . . .
C7 C 0.7875(2) 0.79027(16) 0.25237(14) 0.0173(5) Uani 1 1 d . . . . .
C8 C 0.6918(2) 0.79815(17) 0.28868(14) 0.0188(5) Uani 1 1 d . . . . .
C9 C 0.6678(2) 0.87049(18) 0.31920(15) 0.0230(6) Uani 1 1 d . . . . .
H9 H 0.715672 0.912764 0.320075 0.028 Uiso 1 1 calc R U . . .
C10 C 0.5742(3) 0.8806(2) 0.34819(16) 0.0281(6) Uani 1 1 d . . . . .
H10 H 0.557772 0.930257 0.367963 0.034 Uiso 1 1 calc R U . . .
C11 C 0.5047(2) 0.8189(2) 0.34844(18) 0.0302(7) Uani 1 1 d . . . . .
H11 H 0.440288 0.826450 0.367672 0.036 Uiso 1 1 calc R U . . .
C12 C 0.5292(2) 0.7458(2) 0.32050(17) 0.0274(6) Uani 1 1 d . . . . .
H12 H 0.481987 0.703100 0.321902 0.033 Uiso 1 1 calc R U . . .
C13 C 0.8241(2) 0.55653(17) 0.36463(15) 0.0205(5) Uani 1 1 d . . . . .
H13 H 0.774518 0.515895 0.369223 0.025 Uiso 1 1 calc R U . . .
C14 C 0.9082(2) 0.55755(19) 0.40590(16) 0.0254(6) Uani 1 1 d . . . . .
H14 H 0.916633 0.516911 0.437753 0.030 Uiso 1 1 calc R U . . .
C15 C 0.9795(2) 0.6181(2) 0.40036(16) 0.0281(6) Uani 1 1 d . . . . .
H15 H 1.037322 0.618346 0.427966 0.034 Uiso 1 1 calc R U . . .
C16 C 0.9664(2) 0.67853(19) 0.35440(16) 0.0241(6) Uani 1 1 d . . . . .
H16 H 1.014735 0.720334 0.351489 0.029 Uiso 1 1 calc R U . . .
C17 C 0.8395(3) 1.0276(2) 0.2299(2) 0.0329(7) Uani 1 1 d . . . . .
H17 H 0.898423 0.999169 0.217470 0.039 Uiso 1 1 calc R U . . .
C18 C 0.8476(3) 1.0894(3) 0.2732(3) 0.0518(12) Uani 1 1 d . . . . .
H18 H 0.911772 1.104179 0.290291 0.062 Uiso 1 1 calc R U . . .
C19 C 0.7618(4) 1.1301(3) 0.2921(3) 0.0564(13) Uani 1 1 d . . . . .
H19 H 0.766588 1.173316 0.321851 0.068 Uiso 1 1 calc R U . . .
C20 C 0.6691(3) 1.1073(2) 0.2672(2) 0.0416(9) Uani 1 1 d . . . . .
H20 H 0.609079 1.133676 0.280525 0.050 Uiso 1 1 calc R U . . .
C21 C 0.6652(3) 1.0459(2) 0.22290(19) 0.0306(7) Uani 1 1 d . . . . .
H21 H 0.601816 1.030765 0.204820 0.037 Uiso 1 1 calc R U . . .
C22 C 0.6791(3) 0.7547(2) 0.09435(17) 0.0293(7) Uani 1 1 d . . . . .
H22 H 0.652224 0.750473 0.136962 0.035 Uiso 1 1 calc R U . . .
C23 C 0.6691(3) 0.6911(2) 0.05213(19) 0.0380(8) Uani 1 1 d . . . . .
H23 H 0.637112 0.643097 0.065670 0.046 Uiso 1 1 calc R U . . .
C24 C 0.7066(3) 0.6984(2) -0.01048(19) 0.0410(9) Uani 1 1 d . . . . .
H24 H 0.699902 0.655515 -0.040518 0.049 Uiso 1 1 calc R U . . .
C25 C 0.7535(3) 0.7680(3) -0.02869(18) 0.0405(8) Uani 1 1 d . . . . .
H25 H 0.778627 0.773989 -0.071607 0.049 Uiso 1 1 calc R U . . .
C26 C 0.7638(3) 0.8295(2) 0.01619(17) 0.0329(7) Uani 1 1 d . . . . .
H26 H 0.798029 0.877031 0.004039 0.040 Uiso 1 1 calc R U . . .
C27 C 0.9017(2) 0.60015(19) 0.12723(16) 0.0255(6) Uani 1 1 d . . . . .
H27 H 0.905984 0.620444 0.170325 0.031 Uiso 1 1 calc R U . . .
C28 C 0.9394(3) 0.6447(2) 0.07661(19) 0.0323(7) Uani 1 1 d . . . . .
H28 H 0.970379 0.694946 0.084790 0.039 Uiso 1 1 calc R U . . .
C29 C 0.9319(3) 0.6158(2) 0.01382(19) 0.0371(8) Uani 1 1 d . . . . .
H29 H 0.958398 0.645599 -0.021539 0.045 Uiso 1 1 calc R U . . .
C30 C 0.8854(3) 0.5429(2) 0.00310(18) 0.0345(8) Uani 1 1 d . . . . .
H30 H 0.878100 0.522676 -0.039847 0.041 Uiso 1 1 calc R U . . .
C31 C 0.8496(3) 0.49974(19) 0.05571(16) 0.0275(6) Uani 1 1 d . . . . .
H31 H 0.818233 0.449432 0.048504 0.033 Uiso 1 1 calc R U . . .
C32 C 0.8414(2) 0.36086(18) 0.30987(16) 0.0233(6) Uani 1 1 d . . . . .
H32 H 0.910299 0.361931 0.297262 0.028 Uiso 1 1 calc R U . . .
C33 C 0.8148(3) 0.32591(19) 0.36831(17) 0.0271(6) Uani 1 1 d . . . . .
H33 H 0.865161 0.303386 0.395850 0.032 Uiso 1 1 calc R U . . .
C34 C 0.7139(3) 0.32398(19) 0.38646(16) 0.0277(6) Uani 1 1 d . . . . .
H34 H 0.694742 0.301750 0.427087 0.033 Uiso 1 1 calc R U . . .
C35 C 0.6414(2) 0.35506(19) 0.34427(16) 0.0259(6) Uani 1 1 d . . . . .
H35 H 0.571792 0.352764 0.355012 0.031 Uiso 1 1 calc R U . . .
C36 C 0.6721(2) 0.38935(18) 0.28647(16) 0.0238(6) Uani 1 1 d . . . . .
H36 H 0.622817 0.410437 0.257388 0.029 Uiso 1 1 calc R U . . .
C1S C 0.7554(3) 0.2246(2) 0.1089(2) 0.0408(9) Uani 1 1 d . . . . .
H1S1 H 0.691142 0.200504 0.095339 0.061 Uiso 1 1 calc R U . . .
H1S2 H 0.742291 0.268597 0.139185 0.061 Uiso 1 1 calc R U . . .
H1S3 H 0.797286 0.184110 0.130536 0.061 Uiso 1 1 calc R U . . .
C2S C 0.8077(3) 0.2549(3) 0.0524(2) 0.0430(9) Uani 1 1 d . . . . .
N1S N 0.8462(4) 0.2797(3) 0.0073(2) 0.0656(13) Uani 1 1 d . . . . .
C1T C 0.4383(3) 0.0583(3) 0.0763(2) 0.0417(9) Uani 1 1 d D . . . .
H1T1 H 0.483024 0.013829 0.088006 0.062 Uiso 1 1 calc R U . . .
H1T2 H 0.381680 0.038200 0.050093 0.062 Uiso 1 1 calc R U . . .
H1T3 H 0.412423 0.083304 0.115957 0.062 Uiso 1 1 calc R U . . .
C2T C 0.4943(3) 0.1169(3) 0.0390(2) 0.0396(9) Uani 1 1 d D . . . .
N1T N 0.5386(3) 0.1630(3) 0.0107(2) 0.0549(10) Uani 1 1 d D . . . .
C1U C 0.596(3) 0.1422(11) 0.462(3) 0.122(8) Uani 0.690(9) 1 d D . P A 1
H1U1 H 0.539475 0.166407 0.484972 0.183 Uiso 0.690(9) 1 calc R U P A 1
H1U2 H 0.586023 0.148970 0.414710 0.183 Uiso 0.690(9) 1 calc R U P A 1
H1U3 H 0.659222 0.168381 0.474909 0.183 Uiso 0.690(9) 1 calc R U P A 1
C2U C 0.6016(9) 0.0585(5) 0.4769(5) 0.070(2) Uani 0.690(9) 1 d D . P A 1
N1U N 0.6051(13) -0.0067(6) 0.4896(7) 0.148(6) Uani 0.690(9) 1 d D . P A 1
C1V C 0.585(9) 0.135(3) 0.475(7) 0.122(8) Uani 0.310(9) 1 d D . P A 2
H1V1 H 0.541231 0.154919 0.440429 0.183 Uiso 0.310(9) 1 calc R U P A 2
H1V2 H 0.624171 0.179546 0.493728 0.183 Uiso 0.310(9) 1 calc R U P A 2
H1V3 H 0.543895 0.110813 0.509510 0.183 Uiso 0.310(9) 1 calc R U P A 2
C2V C 0.6533(19) 0.0760(11) 0.4496(12) 0.070(2) Uani 0.310(9) 1 d D . P A 2
N1V N 0.689(2) 0.0196(13) 0.4309(15) 0.148(6) Uani 0.310(9) 1 d D . P A 2

loop_
_atom_site_aniso_label
_atom_site_aniso_U_11
_atom_site_aniso_U_22
_atom_site_aniso_U_33
_atom_site_aniso_U_23
_atom_site_aniso_U_13
_atom_site_aniso_U_12
Pt1 0.01462(7) 0.02059(7) 0.02346(7) 0.00528(4) -0.00101(4) -0.00126(4)
Pt2 0.01189(6) 0.01690(6) 0.02236(7) -0.00157(4) 0.00058(4) -0.00137(4)
N1 0.0142(10) 0.0192(11) 0.0255(12) 0.0014(9) -0.0004(9) -0.0011(9)
N2 0.0136(11) 0.0234(11) 0.0267(12) 0.0028(9) 0.0026(9) 0.0004(9)
N3 0.0137(11) 0.0178(11) 0.0228(11) 0.0029(9) -0.0017(9) 0.0003(8)
N4 0.0123(10) 0.0201(11) 0.0251(12) -0.0011(9) -0.0002(9) -0.0019(9)
N5 0.0135(11) 0.0242(12) 0.0344(14) 0.0004(11) -0.0050(10) -0.0016(9)
N6 0.0150(11) 0.0226(12) 0.0347(14) 0.0024(10) -0.0014(10) 0.0000(9)
N7 0.0238(13) 0.0365(15) 0.0367(15) 0.0170(12) -0.0062(12) 0.0027(12)
N8 0.0289(14) 0.0242(12) 0.0271(13) 0.0016(11) -0.0012(11) 0.0041(11)
N9 0.0444(18) 0.0332(15) 0.0391(17) 0.0149(13) 0.0070(14) 0.0066(14)
N10 0.0151(11) 0.0211(11) 0.0337(13) 0.0042(10) -0.0020(10) 0.0031(9)
N11 0.0224(12) 0.0268(13) 0.0240(12) 0.0016(10) -0.0017(10) 0.0012(10)
N12 0.0218(13) 0.0180(11) 0.0324(13) -0.0054(10) 0.0047(10) 0.0018(9)
N13 0.0268(14) 0.0221(12) 0.0221(12) 0.0007(9) 0.0009(10) 0.0042(10)
N14 0.0211(14) 0.0391(15) 0.0370(16) 0.0030(12) 0.0086(11) 0.0038(12)
N15 0.0196(12) 0.0217(11) 0.0255(13) 0.0012(10) 0.0019(10) -0.0011(9)
N16 0.0157(11) 0.0179(10) 0.0243(12) 0.0005(9) 0.0013(9) 0.0007(9)
O1 0.0149(9) 0.0326(11) 0.0275(11) 0.0065(9) 0.0012(8) -0.0029(8)
O2 0.0171(10) 0.0318(11) 0.0343(12) 0.0131(9) 0.0073(9) -0.0024(9)
O3 0.0169(10) 0.0242(10) 0.0328(12) -0.0032(8) -0.0055(8) -0.0034(8)
O4 0.0113(9) 0.0288(10) 0.0255(10) -0.0032(8) -0.0001(7) -0.0018(8)
C1 0.0139(12) 0.0219(13) 0.0242(13) 0.0041(11) 0.0019(10) 0.0035(10)
C2 0.0124(12) 0.0210(13) 0.0263(14) 0.0044(11) 0.0029(10) -0.0007(10)
C3 0.0129(12) 0.0175(12) 0.0221(13) 0.0009(10) 0.0037(10) -0.0007(10)
C4 0.0136(12) 0.0181(12) 0.0216(13) -0.0010(10) 0.0032(10) 0.0028(10)
C5 0.0146(12) 0.0185(12) 0.0211(13) -0.0003(10) 0.0004(10) 0.0021(10)
C6 0.0145(12) 0.0175(12) 0.0209(13) -0.0017(10) 0.0006(10) -0.0011(10)
C7 0.0148(12) 0.0164(12) 0.0207(13) 0.0002(10) -0.0004(10) -0.0008(10)
C8 0.0157(12) 0.0212(13) 0.0195(13) 0.0036(10) 0.0008(10) 0.0032(10)
C9 0.0218(14) 0.0228(13) 0.0245(14) 0.0014(11) 0.0004(11) 0.0037(11)
C10 0.0258(16) 0.0284(15) 0.0301(15) -0.0002(12) 0.0038(12) 0.0103(12)
C11 0.0199(14) 0.0335(16) 0.0373(17) 0.0044(13) 0.0095(13) 0.0090(12)
C12 0.0161(13) 0.0288(15) 0.0375(17) 0.0059(13) 0.0061(12) 0.0024(12)
C13 0.0180(13) 0.0185(12) 0.0252(14) -0.0003(11) 0.0044(11) 0.0029(10)
C14 0.0264(15) 0.0233(14) 0.0264(15) 0.0055(12) -0.0002(12) 0.0055(12)
C15 0.0220(15) 0.0312(16) 0.0311(16) 0.0027(13) -0.0064(12) 0.0028(12)
C16 0.0167(13) 0.0246(14) 0.0309(15) 0.0000(12) -0.0036(11) 0.0000(11)
C17 0.0169(15) 0.0294(16) 0.052(2) -0.0074(15) -0.0022(14) 0.0021(12)
C18 0.0236(18) 0.048(2) 0.084(3) -0.028(2) -0.010(2) 0.0003(16)
C19 0.037(2) 0.045(2) 0.087(4) -0.037(2) -0.007(2) 0.0068(18)
C20 0.0246(17) 0.0358(18) 0.064(3) -0.0107(18) -0.0030(17) 0.0111(14)
C21 0.0181(15) 0.0301(16) 0.0436(19) 0.0003(14) -0.0039(13) 0.0044(12)
C22 0.0308(16) 0.0297(16) 0.0272(15) 0.0033(12) -0.0030(13) -0.0075(13)
C23 0.041(2) 0.0356(18) 0.0371(19) -0.0004(15) -0.0091(16) -0.0068(15)
C24 0.051(2) 0.042(2) 0.0301(18) -0.0094(15) -0.0097(16) 0.0048(17)
C25 0.048(2) 0.049(2) 0.0244(16) -0.0002(15) 0.0019(15) 0.0059(18)
C26 0.0370(18) 0.0355(17) 0.0263(16) 0.0066(13) 0.0033(13) 0.0013(14)
C27 0.0234(15) 0.0242(14) 0.0289(15) -0.0032(12) 0.0031(12) -0.0046(12)
C28 0.0325(17) 0.0254(15) 0.0390(18) 0.0021(13) 0.0062(14) -0.0071(13)
C29 0.042(2) 0.0363(18) 0.0331(18) 0.0050(14) 0.0106(15) -0.0034(15)
C30 0.041(2) 0.0369(18) 0.0260(16) -0.0018(13) 0.0052(14) -0.0018(15)
C31 0.0292(16) 0.0248(15) 0.0285(16) -0.0024(12) 0.0007(13) -0.0029(12)
C32 0.0174(13) 0.0220(13) 0.0306(15) 0.0000(11) 0.0022(11) 0.0020(11)
C33 0.0253(15) 0.0234(14) 0.0325(16) 0.0013(12) -0.0011(12) 0.0047(12)
C34 0.0295(16) 0.0246(14) 0.0290(15) -0.0008(12) 0.0043(12) -0.0022(12)
C35 0.0192(14) 0.0256(14) 0.0331(16) 0.0006(12) 0.0044(12) -0.0025(11)
C36 0.0141(13) 0.0241(14) 0.0331(16) -0.0006(12) -0.0007(11) -0.0030(11)
C1S 0.0297(18) 0.0389(19) 0.054(2) -0.0125(17) 0.0058(16) -0.0045(15)
C2S 0.040(2) 0.041(2) 0.048(2) -0.0146(17) -0.0007(18) -0.0060(17)
N1S 0.083(3) 0.068(3) 0.046(2) -0.017(2) 0.009(2) -0.033(2)
C1T 0.0280(18) 0.057(2) 0.040(2) -0.0072(18) 0.0035(15) -0.0041(17)
C2T 0.0277(17) 0.050(2) 0.041(2) -0.0097(17) 0.0026(15) 0.0029(16)
N1T 0.044(2) 0.055(2) 0.065(3) 0.0027(19) 0.0139(19) -0.0003(18)
C1U 0.060(11) 0.048(5) 0.26(3) -0.005(8) 0.036(10) -0.004(7)
C2U 0.091(7) 0.048(4) 0.072(6) -0.010(4) -0.022(5) -0.015(4)
N1U 0.212(15) 0.074(6) 0.156(12) 0.009(6) -0.100(11) -0.030(7)
C1V 0.060(11) 0.048(5) 0.26(3) -0.005(8) 0.036(10) -0.004(7)
C2V 0.091(7) 0.048(4) 0.072(6) -0.010(4) -0.022(5) -0.015(4)
N1V 0.212(15) 0.074(6) 0.156(12) 0.009(6) -0.100(11) -0.030(7)

loop_
_atom_type_symbol
_atom_type_description
_atom_type_scat_dispersion_real
_atom_type_scat_dispersion_imag
_atom_type_scat_source
C C 0.0181 0.0091 'International Tables Vol C Tables 4.2.6.8 and 6.1.1.4'
H H 0.0000 0.0000 'International Tables Vol C Tables 4.2.6.8 and 6.1.1.4'
N N 0.0311 0.0180 'International Tables Vol C Tables 4.2.6.8 and 6.1.1.4'
O O 0.0492 0.0322 'International Tables Vol C Tables 4.2.6.8 and 6.1.1.4'
Pt Pt -4.5932 6.9264 'International Tables Vol C Tables 4.2.6.8 and 6.1.1.4'

loop_
_geom_angle_atom_site_label_1
_geom_angle_atom_site_label_2
_geom_angle_atom_site_label_3
_geom_angle
O2 Pt1 O1 172.47(9)
O2 Pt1 N11 90.97(11)
O1 Pt1 N11 87.89(10)
O2 Pt1 N10 89.84(11)
O1 Pt1 N10 91.24(10)
N11 Pt1 N10 179.00(10)
O2 Pt1 N7 88.09(11)
O1 Pt1 N7 84.49(11)
N11 Pt1 N7 91.03(12)
N10 Pt1 N7 88.41(12)
O2 Pt1 N3 89.86(9)
O1 Pt1 N3 97.52(9)
N11 Pt1 N3 87.71(10)
N10 Pt1 N3 92.88(10)
N7 Pt1 N3 177.58(11)
O4 Pt2 O3 173.16(9)
O4 Pt2 N15 86.83(10)
O3 Pt2 N15 90.72(10)
O4 Pt2 N16 92.31(9)
O3 Pt2 N16 90.15(10)
N15 Pt2 N16 179.13(11)
O4 Pt2 N12 86.06(10)
O3 Pt2 N12 87.55(10)
N15 Pt2 N12 90.00(11)
N16 Pt2 N12 90.14(10)
O4 Pt2 N4 96.62(9)
O3 Pt2 N4 89.77(9)
N15 Pt2 N4 90.43(10)
N16 Pt2 N4 89.48(10)
N12 Pt2 N4 177.30(10)
N2 N1 C6 107.5(2)
N1 N2 N3 109.0(2)
N2 N3 C7 109.4(2)
N2 N3 Pt1 114.87(18)
C7 N3 Pt1 134.72(19)
N5 N4 C3 109.1(2)
N5 N4 Pt2 117.45(19)
C3 N4 Pt2 132.9(2)
N6 N5 N4 109.2(2)
N5 N6 C2 107.9(2)
N8 N7 Pt1 114.1(2)
N9 N8 N7 174.5(4)
C17 N10 C21 119.7(3)
C17 N10 Pt1 120.3(2)
C21 N10 Pt1 120.0(2)
C26 N11 C22 119.5(3)
C26 N11 Pt1 120.4(2)
C22 N11 Pt1 120.1(2)
N13 N12 Pt2 113.8(2)
N14 N13 N12 174.8(3)
C31 N15 C27 119.8(3)
C31 N15 Pt2 120.3(2)
C27 N15 Pt2 119.9(2)
C36 N16 C32 120.3(3)
C36 N16 Pt2 119.7(2)
C32 N16 Pt2 119.5(2)
Pt1 O1 H1 109.5
Pt1 O2 H2 109.5
Pt2 O3 H3 109.5
Pt2 O4 H4 109.5
C12 C1 C8 119.1(3)
C12 C1 C2 120.7(3)
C8 C1 C2 120.2(3)
N6 C2 C3 108.9(3)
N6 C2 C1 123.0(3)
C3 C2 C1 128.0(3)
N4 C3 C2 104.8(3)
N4 C3 C4 124.5(2)
C2 C3 C4 130.7(3)
C13 C4 C5 119.6(3)
C13 C4 C3 120.7(3)
C5 C4 C3 119.6(3)
C16 C5 C4 119.2(3)
C16 C5 C6 120.4(3)
C4 C5 C6 120.4(3)
N1 C6 C7 109.2(2)
N1 C6 C5 122.1(2)
C7 C6 C5 128.7(3)
N3 C7 C6 104.9(2)
N3 C7 C8 124.6(2)
C6 C7 C8 130.4(3)
C9 C8 C1 119.5(3)
C9 C8 C7 120.0(3)
C1 C8 C7 120.4(3)
C10 C9 C8 120.2(3)
C10 C9 H9 119.9
C8 C9 H9 119.9
C11 C10 C9 120.4(3)
C11 C10 H10 119.8
C9 C10 H10 119.8
C10 C11 C12 119.9(3)
C10 C11 H11 120.1
C12 C11 H11 120.1
C11 C12 C1 120.8(3)
C11 C12 H12 119.6
C1 C12 H12 119.6
C14 C13 C4 120.4(3)
C14 C13 H13 119.8
C4 C13 H13 119.8
C15 C14 C13 119.9(3)
C15 C14 H14 120.0
C13 C14 H14 120.0
C14 C15 C16 120.1(3)
C14 C15 H15 119.9
C16 C15 H15 119.9
C15 C16 C5 120.6(3)
C15 C16 H16 119.7
C5 C16 H16 119.7
N10 C17 C18 121.0(3)
N10 C17 H17 119.5
C18 C17 H17 119.5
C17 C18 C19 119.5(4)
C17 C18 H18 120.2
C19 C18 H18 120.2
C20 C19 C18 119.5(4)
C20 C19 H19 120.3
C18 C19 H19 120.3
C21 C20 C19 118.7(4)
C21 C20 H20 120.6
C19 C20 H20 120.6
N10 C21 C20 121.5(3)
N10 C21 H21 119.2
C20 C21 H21 119.2
N11 C22 C23 121.6(3)
N11 C22 H22 119.2
C23 C22 H22 119.2
C22 C23 C24 118.8(4)
C22 C23 H23 120.6
C24 C23 H23 120.6
C25 C24 C23 119.5(4)
C25 C24 H24 120.2
C23 C24 H24 120.2
C24 C25 C26 119.4(3)
C24 C25 H25 120.3
C26 C25 H25 120.3
N11 C26 C25 121.1(3)
N11 C26 H26 119.4
C25 C26 H26 119.4
N15 C27 C28 121.1(3)
N15 C27 H27 119.5
C28 C27 H27 119.5
C27 C28 C29 119.5(3)
C27 C28 H28 120.2
C29 C28 H28 120.2
C28 C29 C30 119.1(3)
C28 C29 H29 120.4
C30 C29 H29 120.4
C29 C30 C31 119.3(3)
C29 C30 H30 120.4
C31 C30 H30 120.4
N15 C31 C30 121.1(3)
N15 C31 H31 119.4
C30 C31 H31 119.4
N16 C32 C33 120.7(3)
N16 C32 H32 119.6
C33 C32 H32 119.6
C32 C33 C34 119.5(3)
C32 C33 H33 120.2
C34 C33 H33 120.2
C33 C34 C35 119.0(3)
C33 C34 H34 120.5
C35 C34 H34 120.5
C36 C35 C34 119.1(3)
C36 C35 H35 120.5
C34 C35 H35 120.5
N16 C36 C35 121.2(3)
N16 C36 H36 119.4
C35 C36 H36 119.4
C2S C1S H1S1 109.5
C2S C1S H1S2 109.5
H1S1 C1S H1S2 109.5
C2S C1S H1S3 109.5
H1S1 C1S H1S3 109.5
H1S2 C1S H1S3 109.5
N1S C2S C1S 178.0(6)
C2T C1T H1T1 109.5
C2T C1T H1T2 109.5
H1T1 C1T H1T2 109.5
C2T C1T H1T3 109.5
H1T1 C1T H1T3 109.5
H1T2 C1T H1T3 109.5
N1T C2T C1T 179.0(5)
C2U C1U H1U1 109.5
C2U C1U H1U2 109.5
H1U1 C1U H1U2 109.5
C2U C1U H1U3 109.5
H1U1 C1U H1U3 109.5
H1U2 C1U H1U3 109.5
N1U C2U C1U 179(2)
C2V C1V H1V1 109.5
C2V C1V H1V2 109.5
H1V1 C1V H1V2 109.5
C2V C1V H1V3 109.5
H1V1 C1V H1V3 109.5
H1V2 C1V H1V3 109.5
N1V C2V C1V 165(5)

loop_
_geom_bond_atom_site_label_1
_geom_bond_atom_site_label_2
_geom_bond_distance
Pt1 O2 2.002(2)
Pt1 O1 2.022(2)
Pt1 N11 2.026(3)
Pt1 N10 2.029(3)
Pt1 N7 2.041(3)
Pt1 N3 2.060(2)
Pt2 O4 2.005(2)
Pt2 O3 2.006(2)
Pt2 N15 2.025(3)
Pt2 N16 2.034(2)
Pt2 N12 2.041(2)
Pt2 N4 2.052(2)
N1 N2 1.321(4)
N1 C6 1.352(4)
N2 N3 1.344(3)
N3 C7 1.353(4)
N4 N5 1.347(4)
N4 C3 1.368(4)
N5 N6 1.314(4)
N6 C2 1.359(4)
N7 N8 1.219(4)
N8 N9 1.151(5)
N10 C17 1.347(4)
N10 C21 1.350(4)
N11 C26 1.346(4)
N11 C22 1.350(4)
N12 N13 1.220(4)
N13 N14 1.144(4)
N15 C31 1.342(4)
N15 C27 1.355(4)
N16 C36 1.347(4)
N16 C32 1.349(4)
O1 H1 0.8400
O2 H2 0.8400
O3 H3 0.8400
O4 H4 0.8400
C1 C12 1.398(4)
C1 C8 1.407(4)
C1 C2 1.472(4)
C2 C3 1.378(4)
C3 C4 1.479(4)
C4 C13 1.404(4)
C4 C5 1.407(4)
C5 C16 1.402(4)
C5 C6 1.471(4)
C6 C7 1.379(4)
C7 C8 1.480(4)
C8 C9 1.401(4)
C9 C10 1.389(4)
C9 H9 0.9500
C10 C11 1.383(5)
C10 H10 0.9500
C11 C12 1.390(5)
C11 H11 0.9500
C12 H12 0.9500
C13 C14 1.395(4)
C13 H13 0.9500
C14 C15 1.391(5)
C14 H14 0.9500
C15 C16 1.393(5)
C15 H15 0.9500
C16 H16 0.9500
C17 C18 1.368(6)
C17 H17 0.9500
C18 C19 1.381(6)
C18 H18 0.9500
C19 C20 1.380(6)
C19 H19 0.9500
C20 C21 1.374(6)
C20 H20 0.9500
C21 H21 0.9500
C22 C23 1.379(5)
C22 H22 0.9500
C23 C24 1.387(6)
C23 H23 0.9500
C24 C25 1.372(6)
C24 H24 0.9500
C25 C26 1.388(6)
C25 H25 0.9500
C26 H26 0.9500
C27 C28 1.376(5)
C27 H27 0.9500
C28 C29 1.381(6)
C28 H28 0.9500
C29 C30 1.383(5)
C29 H29 0.9500
C30 C31 1.386(5)
C30 H30 0.9500
C31 H31 0.9500
C32 C33 1.384(5)
C32 H32 0.9500
C33 C34 1.389(5)
C33 H33 0.9500
C34 C35 1.391(5)
C34 H34 0.9500
C35 C36 1.382(5)
C35 H35 0.9500
C36 H36 0.9500
C1S C2S 1.448(6)
C1S H1S1 0.9800
C1S H1S2 0.9800
C1S H1S3 0.9800
C2S N1S 1.139(6)
C1T C2T 1.450(6)
C1T H1T1 0.9800
C1T H1T2 0.9800
C1T H1T3 0.9800
C2T N1T 1.132(6)
C1U C2U 1.436(17)
C1U H1U1 0.9800
C1U H1U2 0.9800
C1U H1U3 0.9800
C2U N1U 1.123(11)
C1V C2V 1.440(19)
C1V H1V1 0.9800
C1V H1V2 0.9800
C1V H1V3 0.9800
C2V N1V 1.125(16)

loop_
_geom_hbond_atom_site_label_D
_geom_hbond_atom_site_label_H
_geom_hbond_atom_site_label_A
_geom_hbond_distance_DH
_geom_hbond_distance_HA
_geom_hbond_distance_DA
_geom_hbond_angle_DHA
_geom_hbond_site_symmetry_A
_geom_hbond_publ_flag
O2 H2 N2 0.84 2.18 2.782(3) 128.7 . yes
O3 H3 N5 0.84 2.24 2.821(4) 126.2 . yes
C17 H17 O4 0.95 2.34 3.047(4) 131.2 2_755 yes
C20 H20 N6 0.95 2.62 3.458(5) 146.6 2_655 yes
C21 H21 O1 0.95 2.47 2.973(4) 112.8 . yes
C26 H26 O2 0.95 2.51 2.988(5) 111.4 . yes
C27 H27 N1 0.95 2.60 3.339(4) 134.6 . yes
C31 H31 O3 0.95 2.51 2.992(4) 111.5 . yes
C32 H32 N1 0.95 2.61 3.371(4) 137.9 2_745 yes
C32 H32 N2 0.95 2.54 3.390(4) 149.1 2_745 yes
C33 H33 N1S 0.95 2.69 3.383(5) 130.0 4_566 yes
C35 H35 O1 0.95 2.38 3.225(4) 148.6 2_645 yes
C1S H1S2 O3 0.98 2.49 3.306(5) 140.8 . yes
C1T H1T1 N7 0.98 2.50 3.256(5) 133.6 1_545 yes
C1T H1T2 N8 0.98 2.62 3.572(5) 163.0 3_665 yes
